data_7115246
loop_
_publ_author_name
'Kn\"olker, Hans-Joachim'
'Schmitt, Oliver'
'Wanzl, G\"unter'
'Baum, Gerhard'

_publ_section_title
;
 Stereoselective total synthesis of (+-)-fragranol by TiCl4 promoted [2+2]
 cycloaddition of allyl-tert-butyldiphenylsilane and methyl
 methacrylate&#x2020;
;
_journal_issue 17
_journal_name_full 'Chemical Communications'
_journal_page_first 1737
_journal_paper_doi 10.1039/a905019a
_journal_year 1999
_chemical_formula_sum 'C24 H32 O2 Si'
_chemical_formula_weight 380.59
_chemical_name_systematic
; 
 ? 
;
_space_group_IT_number 19
_symmetry_cell_setting orthorhombic
_symmetry_space_group_name_Hall 'P 2ac 2ab'
_symmetry_space_group_name_H-M 'P 21 21 21'
_atom_sites_solution_hydrogens geom
_atom_sites_solution_primary direct
_atom_sites_solution_secondary difmap
_audit_creation_method SHELXL-97
_cell_angle_alpha 90.00
_cell_angle_beta 90.00
_cell_angle_gamma 90.00
_cell_formula_units_Z 4
_cell_length_a 7.900(3)
_cell_length_b 14.751(5)
_cell_length_c 18.956(6)
_cell_measurement_temperature 200(2)
_cell_volume 2209.0(13)
_computing_cell_refinement 'STOE IPDS software'
_computing_data_collection 'STOE IPDS software'
_computing_data_reduction 'STOE IPDS software'
_computing_molecular_graphics 'SCHAKAL-97 (Keller Freiburg 1997'
_computing_publication_material 'SHELXL-97 (Sheldrick, 1997)'
_computing_structure_refinement 'SHELXL-97 (Sheldrick, 1997)'
_computing_structure_solution 'SHELXS-97 (Sheldrick, 1990)'
_diffrn_ambient_temperature 200(2)
_diffrn_measured_fraction_theta_full 0.993
_diffrn_measured_fraction_theta_max 0.993
_diffrn_measurement_device_type 'Area detector (IPDS, STOE)'
_diffrn_measurement_method 'Image plate'
_diffrn_radiation_monochromator graphite
_diffrn_radiation_source 'fine-focus sealed tube'
_diffrn_radiation_type MoK\a
_diffrn_radiation_wavelength 0.71073
_diffrn_reflns_av_R_equivalents 0.0912
_diffrn_reflns_av_sigmaI/netI 0.0715
_diffrn_reflns_limit_h_max 9
_diffrn_reflns_limit_h_min -9
_diffrn_reflns_limit_k_max 16
_diffrn_reflns_limit_k_min -18
_diffrn_reflns_limit_l_max 23
_diffrn_reflns_limit_l_min -22
_diffrn_reflns_number 10267
_diffrn_reflns_theta_full 25.82
_diffrn_reflns_theta_max 25.82
_diffrn_reflns_theta_min 2.55
_exptl_absorpt_coefficient_mu 0.121
_exptl_crystal_density_diffrn 1.144
_exptl_crystal_density_method 'not measured'
_exptl_crystal_F_000 824
_refine_diff_density_max 0.570
_refine_diff_density_min -0.511
_refine_diff_density_rms 0.064
_refine_ls_abs_structure_details 'Flack H D (1983), Acta Cryst. A39, 876-881'
_refine_ls_abs_structure_Flack -0.10(14)
_refine_ls_extinction_method none
_refine_ls_goodness_of_fit_ref 1.059
_refine_ls_hydrogen_treatment mixed
_refine_ls_matrix_type full
_refine_ls_number_parameters 249
_refine_ls_number_reflns 4228
_refine_ls_number_restraints 0
_refine_ls_restrained_S_all 1.059
_refine_ls_R_factor_all 0.0552
_refine_ls_R_factor_gt 0.0523
_refine_ls_shift/su_max 0.005
_refine_ls_shift/su_mean 0.000
_refine_ls_structure_factor_coef Fsqd
_refine_ls_weighting_details 'w=1/[\s^2^(Fo^2^)+(0.0974P)^2^+0.0000P] where P=(Fo^2^+2Fc^2^)/3'
_refine_ls_weighting_scheme calc
_refine_ls_wR_factor_gt 0.1392
_refine_ls_wR_factor_ref 0.1421
_reflns_number_gt 3964
_reflns_number_total 4228
_reflns_threshold_expression >2sigma(I)
_cod_data_source_file 905019a.txt
_cod_data_source_block anti-5
_cod_depositor_comments
;
The following automatic conversions were performed:

'_refine_ls_weighting_scheme' value 'calc
w=1/[\s^2^(Fo^2^)+(0.0974P)^2^+0.0000P] where P=(Fo^2^+2Fc^2^)/3' was
changed to 'calc'. New tag '_refine_ls_weighting_details' was
created. The value of the new tag was set to
'w=1/[\s^2^(Fo^2^)+(0.0974P)^2^+0.0000P] where P=(Fo^2^+2Fc^2^)/3'.

Automatic conversion script
Id: cif_fix_values 3143 2015-03-26 13:38:13Z robertas 
;
_cod_original_sg_symbol_H-M P212121
_cod_database_code 7115246

loop_
_symmetry_equiv_pos_as_xyz
'x, y, z'
'-x+1/2, -y, z+1/2'
'-x, y+1/2, -z+1/2'
'x+1/2, -y+1/2, -z'

loop_
_atom_site_label
_atom_site_type_symbol
_atom_site_fract_x
_atom_site_fract_y
_atom_site_fract_z
_atom_site_U_iso_or_equiv
_atom_site_adp_type
_atom_site_occupancy
_atom_site_calc_flag
_atom_site_refinement_flags
C1 C 0.2385(3) 0.05168(17) 0.64179(11) 0.0374(5) Uani 1 d .
C2 C 0.1727(3) 0.04830(15) 0.71990(10) 0.0309(4) Uani 1 d .
H2 H 0.2568 0.0156 0.7500 0.037 Uiso 1 calc R
C3 C 0.2040(3) 0.15104(17) 0.72472(12) 0.0415(5) Uani 1 d .
H3A H 0.0998 0.1878 0.7199 0.050 Uiso 1 calc R
H3B H 0.2693 0.1694 0.7670 0.050 Uiso 1 calc R
C4 C 0.3103(5) 0.1468(2) 0.65720(15) 0.0623(9) Uani 1 d .
H4A H 0.4338 0.1474 0.6658 0.075 Uiso 1 calc R
H4B H 0.2784 0.1929 0.6216 0.075 Uiso 1 calc R
C5 C 0.3741(3) -0.0166(2) 0.62446(11) 0.0449(6) Uani 1 d .
O1 O 0.5091(3) 0.00036(19) 0.59973(14) 0.0787(7) Uani 1 d .
O2 O 0.3253(3) -0.10089(13) 0.64044(11) 0.0531(5) Uani 1 d .
C6 C 0.4476(5) -0.1713(3) 0.6266(2) 0.0752(10) Uani 1 d .
H6A H 0.4888 -0.1658 0.5781 0.113 Uiso 1 calc R
H6B H 0.3943 -0.2307 0.6331 0.113 Uiso 1 calc R
H6C H 0.5428 -0.1652 0.6594 0.113 Uiso 1 calc R
C7 C 0.1018(4) 0.0488(2) 0.58572(11) 0.0461(6) Uani 1 d .
H7A H 0.1516 0.0625 0.5396 0.069 Uiso 1 calc R
H7B H 0.0144 0.0938 0.5967 0.069 Uiso 1 calc R
H7C H 0.0509 -0.0118 0.5846 0.069 Uiso 1 calc R
C8 C -0.0046(3) 0.01253(15) 0.73531(10) 0.0306(4) Uani 1 d .
H8A H -0.0207 -0.0454 0.7098 0.037 Uiso 1 calc R
H8B H -0.0887 0.0563 0.7169 0.037 Uiso 1 calc R
Si Si -0.04697(7) -0.00675(4) 0.83190(2) 0.02648(17) Uani 1 d .
C9 C -0.2831(3) -0.02710(17) 0.84590(12) 0.0380(5) Uani 1 d .
C10 C -0.3381(4) -0.1022(3) 0.7959(2) 0.0741(10) Uani 1 d .
H10A H -0.4590 -0.1144 0.8025 0.111 Uiso 1 calc R
H10B H -0.2731 -0.1573 0.8059 0.111 Uiso 1 calc R
H10C H -0.3177 -0.0832 0.7471 0.111 Uiso 1 calc R
C11 C -0.3220(4) -0.0555(4) 0.92139(18) 0.0909(14) Uani 1 d .
H11A H -0.2974 -0.0051 0.9534 0.136 Uiso 1 calc R
H11B H -0.2517 -0.1078 0.9341 0.136 Uiso 1 calc R
H11C H -0.4418 -0.0720 0.9253 0.136 Uiso 1 calc R
C12 C -0.3880(4) 0.0563(2) 0.8282(2) 0.0681(9) Uani 1 d .
H12A H -0.5086 0.0410 0.8307 0.102 Uiso 1 calc R
H12B H -0.3604 0.0769 0.7804 0.102 Uiso 1 calc R
H12C H -0.3628 0.1046 0.8620 0.102 Uiso 1 calc R
C13 C 0.0734(3) -0.11009(14) 0.86036(10) 0.0298(4) Uani 1 d .
C14 C 0.1580(3) -0.16555(15) 0.81184(11) 0.0345(5) Uani 1 d .
H14 H 0.1565 -0.1494 0.7633 0.041 Uiso 1 calc R
C15 C 0.2434(3) -0.24295(16) 0.83206(15) 0.0419(5) Uani 1 d .
H15 H 0.2996 -0.2787 0.7975 0.050 Uiso 1 calc R
C16 C 0.2481(3) -0.26901(17) 0.90217(16) 0.0460(6) Uani 1 d .
H16 H 0.3066 -0.3223 0.9162 0.055 Uiso 1 calc R
C17 C 0.1662(4) -0.21595(18) 0.95113(13) 0.0490(6) Uani 1 d .
H17 H 0.1682 -0.2332 0.9994 0.059 Uiso 1 calc R
C18 C 0.0814(3) -0.13837(17) 0.93163(11) 0.0405(5) Uani 1 d .
H18 H 0.0269 -0.1030 0.9668 0.049 Uiso 1 calc R
C19 C 0.0350(3) 0.09531(15) 0.88094(9) 0.0313(4) Uani 1 d .
C20 C 0.1758(3) 0.09041(18) 0.92528(12) 0.0414(5) Uani 1 d .
H20 H 0.2258 0.0331 0.9347 0.050 Uiso 1 calc R
C21 C 0.2438(4) 0.1676(2) 0.95586(14) 0.0558(7) Uani 1 d .
H21 H 0.3403 0.1627 0.9855 0.067 Uiso 1 calc R
C22 C 0.1725(4) 0.2513(2) 0.94353(15) 0.0564(8) Uani 1 d .
H22 H 0.2187 0.3038 0.9652 0.068 Uiso 1 calc R
C23 C 0.0345(4) 0.25861(17) 0.89988(14) 0.0500(6) Uani 1 d .
H23 H -0.0150 0.3162 0.8910 0.060 Uiso 1 calc R
C24 C -0.0325(3) 0.18111(16) 0.86870(13) 0.0409(5) Uani 1 d .
H24 H -0.1272 0.1869 0.8381 0.049 Uiso 1 calc R

loop_
_atom_site_aniso_label
_atom_site_aniso_U_11
_atom_site_aniso_U_22
_atom_site_aniso_U_33
_atom_site_aniso_U_23
_atom_site_aniso_U_13
_atom_site_aniso_U_12
C1 0.0470(13) 0.0420(12) 0.0233(9) 0.0003(9) 0.0089(9) -0.0030(10)
C2 0.0363(10) 0.0371(11) 0.0192(8) -0.0001(8) 0.0020(8) -0.0014(9)
C3 0.0521(14) 0.0394(12) 0.0331(11) -0.0047(9) 0.0080(10) -0.0076(10)
C4 0.090(2) 0.0524(16) 0.0448(14) -0.0068(12) 0.0280(15) -0.0262(15)
C5 0.0424(13) 0.0664(17) 0.0260(10) -0.0084(11) 0.0036(9) -0.0007(12)
O1 0.0509(12) 0.099(2) 0.0864(16) 0.0076(15) 0.0288(12) 0.0007(12)
O2 0.0479(10) 0.0484(10) 0.0630(11) -0.0135(9) 0.0109(9) 0.0067(9)
C6 0.067(2) 0.078(2) 0.081(2) -0.0283(18) -0.0044(19) 0.0275(19)
C7 0.0586(15) 0.0562(15) 0.0235(9) 0.0053(10) 0.0037(10) 0.0158(12)
C8 0.0347(10) 0.0359(11) 0.0212(8) 0.0013(8) -0.0015(7) -0.0011(8)
Si 0.0303(3) 0.0301(3) 0.0190(3) 0.0010(2) 0.00011(19) 0.0001(2)
C9 0.0313(11) 0.0489(14) 0.0338(11) 0.0082(9) 0.0028(8) -0.0019(9)
C10 0.0496(17) 0.073(2) 0.100(3) -0.028(2) 0.0082(17) -0.0228(16)
C11 0.0474(16) 0.171(4) 0.0544(18) 0.037(2) 0.0216(16) 0.000(2)
C12 0.0342(13) 0.0637(18) 0.106(3) 0.018(2) 0.0020(16) 0.0040(12)
C13 0.0329(11) 0.0322(10) 0.0245(8) 0.0006(8) -0.0025(8) -0.0008(8)
C14 0.0380(11) 0.0346(11) 0.0308(10) -0.0017(8) -0.0016(9) 0.0005(9)
C15 0.0406(12) 0.0394(12) 0.0456(12) -0.0055(11) -0.0033(11) 0.0049(9)
C16 0.0483(14) 0.0377(12) 0.0519(14) 0.0082(11) -0.0138(12) 0.0054(11)
C17 0.0663(17) 0.0456(14) 0.0352(12) 0.0095(10) -0.0126(12) 0.0018(13)
C18 0.0554(14) 0.0428(12) 0.0235(10) 0.0037(9) -0.0018(9) 0.0051(11)
C19 0.0365(11) 0.0375(11) 0.0200(8) -0.0009(7) 0.0046(8) -0.0022(9)
C20 0.0456(13) 0.0469(13) 0.0315(10) -0.0017(10) -0.0053(10) -0.0040(11)
C21 0.0569(16) 0.071(2) 0.0392(12) -0.0129(13) -0.0046(12) -0.0185(14)
C22 0.0706(18) 0.0515(16) 0.0471(14) -0.0234(13) 0.0166(14) -0.0230(14)
C23 0.0645(16) 0.0385(13) 0.0471(14) -0.0100(11) 0.0190(13) 0.0000(12)
C24 0.0468(13) 0.0372(12) 0.0388(11) -0.0040(9) 0.0059(10) -0.0009(10)

loop_
_atom_type_symbol
_atom_type_description
_atom_type_scat_dispersion_real
_atom_type_scat_dispersion_imag
_atom_type_scat_source
C C 0.0033 0.0016 'International Tables Vol C Tables 4.2.6.8 and 6.1.1.4'
H H 0.0000 0.0000 'International Tables Vol C Tables 4.2.6.8 and 6.1.1.4'
O O 0.0106 0.0060 'International Tables Vol C Tables 4.2.6.8 and 6.1.1.4'
Si Si 0.0817 0.0704 'International Tables Vol C Tables 4.2.6.8 and 6.1.1.4'

loop_
_geom_angle_atom_site_label_1
_geom_angle_atom_site_label_2
_geom_angle_atom_site_label_3
_geom_angle
C5 C1 C7 109.6(2)
C5 C1 C4 112.9(2)
C7 C1 C4 114.9(2)
C5 C1 C2 114.8(2)
C7 C1 C2 115.10(19)
C4 C1 C2 88.40(17)
C8 C2 C3 118.5(2)
C8 C2 C1 119.72(18)
C3 C2 C1 88.37(17)
C4 C3 C2 89.91(18)
C3 C4 C1 89.65(19)
O1 C5 O2 122.9(3)
O1 C5 C1 125.6(3)
O2 C5 C1 111.5(2)
C5 O2 C6 115.8(3)
C2 C8 Si 113.67(14)
C13 Si C8 108.20(9)
C13 Si C19 109.46(9)
C8 Si C19 107.34(9)
C13 Si C9 109.14(10)
C8 Si C9 109.43(10)
C19 Si C9 113.15(10)
C12 C9 C10 107.2(3)
C12 C9 C11 108.7(3)
C10 C9 C11 109.1(3)
C12 C9 Si 112.03(17)
C10 C9 Si 107.88(18)
C11 C9 Si 111.8(2)
C14 C13 C18 115.7(2)
C14 C13 Si 121.85(16)
C18 C13 Si 122.45(17)
C15 C14 C13 122.3(2)
C14 C15 C16 120.6(2)
C17 C16 C15 118.5(2)
C16 C17 C18 121.4(2)
C17 C18 C13 121.5(2)
C24 C19 C20 116.9(2)
C24 C19 Si 120.80(17)
C20 C19 Si 121.98(18)
C21 C20 C19 121.2(3)
C22 C21 C20 120.5(3)
C23 C22 C21 119.9(2)
C22 C23 C24 119.5(3)
C23 C24 C19 122.0(2)

loop_
_geom_bond_atom_site_label_1
_geom_bond_atom_site_label_2
_geom_bond_distance
C1 C5 1.507(4)
C1 C7 1.516(4)
C1 C4 1.541(4)
C1 C2 1.570(3)
C2 C8 1.525(3)
C2 C3 1.538(3)
C3 C4 1.532(3)
C5 O1 1.191(3)
C5 O2 1.336(4)
O2 C6 1.442(4)
C8 Si 1.883(2)
Si C13 1.876(2)
Si C19 1.884(2)
Si C9 1.908(2)
C9 C12 1.521(4)
C9 C10 1.521(4)
C9 C11 1.522(4)
C13 C14 1.401(3)
C13 C18 1.415(3)
C14 C15 1.381(3)
C15 C16 1.384(4)
C16 C17 1.376(4)
C17 C18 1.377(4)
C19 C24 1.393(3)
C19 C20 1.396(3)
C20 C21 1.386(4)
C21 C22 1.376(5)
C22 C23 1.373(5)
C23 C24 1.392(4)
